data_7205326
loop_
_publ_author_name
'Braga, Dario'
'D'Agostino, Simone'
'Grepioni, Fabrizia'

_publ_section_title
;
 Surprising robustness of a unit cell: isomorphism in caesium
 18-crown[6] complexes with aromatic polycarboxylate anions
;
_journal_issue 5
_journal_name_full CrystEngComm
_journal_page_first 1366
_journal_paper_doi 10.1039/c0ce00363h
_journal_volume 13
_journal_year 2011
_chemical_formula_sum 'C24 H37 Cs O10'
_chemical_formula_weight 618.45
_chemical_name_common 'CROWN ETHER COMPLEX'
_chemical_name_systematic
;
?
;
_space_group_IT_number 14
_symmetry_cell_setting monoclinic
_symmetry_space_group_name_Hall '-P 2yn'
_symmetry_space_group_name_H-M 'P 1 21/n 1'
_atom_sites_solution_hydrogens geom
_atom_sites_solution_primary direct
_atom_sites_solution_secondary difmap
_audit_creation_method SHELXL-97
_cell_angle_alpha 90.00
_cell_angle_beta 98.318(2)
_cell_angle_gamma 90.00
_cell_formula_units_Z 4
_cell_length_a 12.4406(3)
_cell_length_b 16.2370(5)
_cell_length_c 14.1394(4)
_cell_measurement_reflns_used 3752
_cell_measurement_temperature 293(2)
_cell_measurement_theta_max 25.5039
_cell_measurement_theta_min 2.3898
_cell_volume 2826.09(14)
_computing_cell_refinement
;
CrysAlis RED, Oxford Diffraction Ltd.,
Version 1.171.32.15 (release 10-01-2008 CrysAlis171 .NET)
(compiled Jan 10 2008,16:37:18)
;
_computing_data_collection
;
CrysAlis CCD, Oxford Diffraction Ltd.,
Version 1.171.32.15 (release 10-01-2008 CrysAlis171 .NET)
(compiled Jan 10 2008,16:37:18)
;
_computing_data_reduction
;
CrysAlis RED, Oxford Diffraction Ltd.,
Version 1.171.32.15 (release 10-01-2008 CrysAlis171 .NET)
(compiled Jan 10 2008,16:37:18)
;
_computing_structure_refinement 'SHELXL-97 (Sheldrick, 2008)'
_computing_structure_solution 'SHELXS-97 (Sheldrick, 2008)'
_diffrn_ambient_temperature 293(2)
_diffrn_measured_fraction_theta_full 0.965
_diffrn_measured_fraction_theta_max 0.965
_diffrn_measurement_details
;
1 omega -57.00 28.00 1.0000 35.8300
omega____ theta____ kappa____ phi______ frames
- 9.1958 -38.0000 -60.0000 85

2 omega -76.00 -2.00 1.0000 35.8300
omega____ theta____ kappa____ phi______ frames
- -9.5864 -38.0000 30.0000 74

;
_diffrn_measurement_device '92mm CCD camera (sapphire) on \k-goniostat'
_diffrn_measurement_device_type 'Xcalibur S'
_diffrn_measurement_method 'omega scan'
_diffrn_radiation_monochromator graphite
_diffrn_radiation_source 'Enhance (Mo) X-ray Source'
_diffrn_radiation_type MoK\a
_diffrn_radiation_wavelength 0.71073
_diffrn_reflns_av_R_equivalents 0.0221
_diffrn_reflns_av_sigmaI/netI 0.0524
_diffrn_reflns_limit_h_max 12
_diffrn_reflns_limit_h_min -14
_diffrn_reflns_limit_k_max 13
_diffrn_reflns_limit_k_min -19
_diffrn_reflns_limit_l_max 10
_diffrn_reflns_limit_l_min -16
_diffrn_reflns_number 7825
_diffrn_reflns_theta_full 24.95
_diffrn_reflns_theta_max 24.95
_diffrn_reflns_theta_min 2.39
_exptl_absorpt_coefficient_mu 1.359
_exptl_absorpt_correction_T_max 1.00000
_exptl_absorpt_correction_T_min 0.97276
_exptl_absorpt_correction_type multi-scan
_exptl_absorpt_process_details
;
CrysAlisPro, Oxford Diffraction Ltd.,
Version 1.171.33.34d (release 27-02-2009 CrysAlis171 .NET)
(compiled Feb 27 2009,15:38:38)
Empirical absorption correction using spherical harmonics,
implemented in SCALE3 ABSPACK scaling algorithm.
;
_exptl_crystal_colour colourless
_exptl_crystal_density_diffrn 1.456
_exptl_crystal_density_method 'not measured'
_exptl_crystal_description prism
_exptl_crystal_F_000 1268
_exptl_crystal_size_max 0.1
_exptl_crystal_size_mid 0.081
_exptl_crystal_size_min 0.078
_refine_diff_density_max 0.434
_refine_diff_density_min -0.374
_refine_diff_density_rms 0.061
_refine_ls_extinction_method none
_refine_ls_goodness_of_fit_ref 0.939
_refine_ls_hydrogen_treatment rigid
_refine_ls_matrix_type full
_refine_ls_number_parameters 317
_refine_ls_number_reflns 4775
_refine_ls_number_restraints 0
_refine_ls_restrained_S_all 0.939
_refine_ls_R_factor_all 0.0684
_refine_ls_R_factor_gt 0.0407
_refine_ls_shift/su_max 0.003
_refine_ls_shift/su_mean 0.000
_refine_ls_structure_factor_coef Fsqd
_refine_ls_weighting_details 'calc w=1/[\s^2^(Fo^2^)+(0.0534P)^2^+0.0000P] where P=(Fo^2^+2Fc^2^)/3'
_refine_ls_weighting_scheme calc
_refine_ls_wR_factor_gt 0.0901
_refine_ls_wR_factor_ref 0.0955
_reflns_number_gt 2718
_reflns_number_total 4775
_reflns_threshold_expression >2sigma(I)
_cod_data_source_file C0CE00363H.TXT
_cod_data_source_block seedtert(iso)_3
_cod_original_sg_symbol_H-M P21/n
_cod_database_code 7205326

loop_
_symmetry_equiv_pos_as_xyz
'x, y, z'
'-x+1/2, y+1/2, -z+1/2'
'-x, -y, -z'
'x-1/2, -y-1/2, z-1/2'

loop_
_atom_site_label
_atom_site_type_symbol
_atom_site_fract_x
_atom_site_fract_y
_atom_site_fract_z
_atom_site_U_iso_or_equiv
_atom_site_adp_type
_atom_site_occupancy
_atom_site_symmetry_multiplicity
_atom_site_calc_flag
_atom_site_refinement_flags
_atom_site_disorder_assembly
_atom_site_disorder_group
O1E O 0.2173(8) -0.0448(4) 0.9138(5) 0.147(2) Uani 1 1 d . . .
O2E O 0.3698(5) 0.0041(4) 1.0668(6) 0.144(3) Uani 1 1 d . . .
O3E O 0.2999(5) 0.1133(5) 1.1985(4) 0.1311(19) Uani 1 1 d . . .
O4E O 0.1358(7) 0.2331(3) 1.1375(6) 0.153(2) Uani 1 1 d . . .
O5E O -0.0162(5) 0.1733(5) 0.9983(8) 0.172(3) Uani 1 1 d . . .
O6E O 0.0345(8) 0.0579(6) 0.8575(5) 0.166(3) Uani 1 1 d . . .
C1E C 0.323(2) -0.0610(11) 0.9141(18) 0.294(19) Uani 1 1 d . . .
H1E1 H 0.3577 -0.0156 0.8860 0.353 Uiso 1 1 calc R . .
H1E2 H 0.3314 -0.1105 0.8775 0.353 Uiso 1 1 calc R . .
C2E C 0.3700(11) -0.0723(9) 1.0127(18) 0.252(13) Uani 1 1 d . . .
H2E1 H 0.4441 -0.0918 1.0154 0.302 Uiso 1 1 calc R . .
H2E2 H 0.3292 -0.1139 1.0416 0.302 Uiso 1 1 calc R . .
C3E C 0.3980(11) -0.0078(11) 1.1567(17) 0.248(12) Uani 1 1 d . . .
H3E1 H 0.4670 -0.0366 1.1687 0.298 Uiso 1 1 calc R . .
H3E2 H 0.3436 -0.0399 1.1830 0.298 Uiso 1 1 calc R . .
C4E C 0.4076(8) 0.0771(11) 1.2001(7) 0.188(7) Uani 1 1 d . . .
H4E1 H 0.4439 0.0738 1.2655 0.225 Uiso 1 1 calc R . .
H4E2 H 0.4510 0.1117 1.1644 0.225 Uiso 1 1 calc R . .
C5E C 0.2992(15) 0.1911(12) 1.2339(10) 0.231(9) Uani 1 1 d . . .
H5E1 H 0.3365 0.2282 1.1958 0.277 Uiso 1 1 calc R . .
H5E2 H 0.3363 0.1924 1.2992 0.277 Uiso 1 1 calc R . .
C6E C 0.1809(18) 0.2184(9) 1.2311(11) 0.220(10) Uani 1 1 d . . .
H6E1 H 0.1401 0.1757 1.2582 0.265 Uiso 1 1 calc R . .
H6E2 H 0.1778 0.2681 1.2687 0.265 Uiso 1 1 calc R . .
C7E C 0.0265(12) 0.2536(8) 1.1292(14) 0.225(10) Uani 1 1 d . . .
H7E1 H 0.0193 0.3081 1.1555 0.269 Uiso 1 1 calc R . .
H7E2 H -0.0101 0.2150 1.1662 0.269 Uiso 1 1 calc R . .
C8E C -0.0264(12) 0.2521(13) 1.0284(17) 0.265(14) Uani 1 1 d . . .
H8E1 H -0.1024 0.2673 1.0239 0.318 Uiso 1 1 calc R . .
H8E2 H 0.0093 0.2901 0.9901 0.318 Uiso 1 1 calc R . .
C9E C -0.0766(13) 0.1595(13) 0.9093(14) 0.244(11) Uani 1 1 d . . .
H9E1 H -0.0501 0.1952 0.8628 0.293 Uiso 1 1 calc R . .
H9E2 H -0.1518 0.1740 0.9119 0.293 Uiso 1 1 calc R . .
C10E C -0.0718(13) 0.0756(12) 0.8781(12) 0.243(11) Uani 1 1 d . . .
H10A H -0.0894 0.0388 0.9277 0.292 Uiso 1 1 calc R . .
H10B H -0.1245 0.0669 0.8213 0.292 Uiso 1 1 calc R . .
C11E C 0.0431(17) -0.0209(13) 0.8231(10) 0.236(11) Uani 1 1 d . . .
H11A H 0.0010 -0.0256 0.7600 0.283 Uiso 1 1 calc R . .
H11B H 0.0145 -0.0600 0.8650 0.283 Uiso 1 1 calc R . .
C12E C 0.159(2) -0.0396(9) 0.8182(12) 0.229(11) Uani 1 1 d . . .
H12A H 0.1642 -0.0914 0.7851 0.275 Uiso 1 1 calc R . .
H12B H 0.1896 0.0034 0.7829 0.275 Uiso 1 1 calc R . .
O1 O 0.4540(3) 0.2273(3) 1.0233(3) 0.1016(15) Uani 1 1 d . . .
O2 O 0.4786(4) 0.2933(4) 0.8898(3) 0.140(2) Uani 1 1 d . . .
H2O H 0.4594 0.2516 0.8595 0.210 Uiso 1 1 calc R . .
O3 O 0.7698(7) 0.2416(3) 1.2892(4) 0.168(3) Uani 1 1 d . . .
O4 O 0.8749(4) 0.3485(4) 1.2972(3) 0.128(2) Uani 1 1 d . . .
C1 C 0.5971(4) 0.3233(3) 1.0300(3) 0.0528(13) Uani 1 1 d . . .
C2 C 0.6336(3) 0.3941(3) 0.9906(3) 0.0517(12) Uani 1 1 d . . .
H2 H 0.5990 0.4119 0.9315 0.062 Uiso 1 1 calc R . .
C3 C 0.7201(3) 0.4394(3) 1.0368(3) 0.0488(12) Uani 1 1 d . . .
C4 C 0.7701(3) 0.4077(3) 1.1230(3) 0.0510(13) Uani 1 1 d . . .
H4 H 0.8298 0.4357 1.1550 0.061 Uiso 1 1 calc R . .
C5 C 0.7368(4) 0.3379(3) 1.1636(3) 0.0519(13) Uani 1 1 d . . .
C6 C 0.6494(4) 0.2962(3) 1.1173(4) 0.0606(14) Uani 1 1 d . . .
H6 H 0.6248 0.2491 1.1449 0.073 Uiso 1 1 calc R . .
C7 C 0.5031(5) 0.2750(4) 0.9801(4) 0.0817(18) Uani 1 1 d . . .
C8 C 0.8016(6) 0.3046(5) 1.2587(4) 0.084(2) Uani 1 1 d . . .
C9 C 0.7576(5) 0.5186(4) 0.9943(4) 0.0740(17) Uani 1 1 d . . .
C10 C 0.6721(11) 0.5581(7) 0.9316(11) 0.306(11) Uani 1 1 d . . .
H10C H 0.6150 0.5736 0.9670 0.459 Uiso 1 1 calc R . .
H10D H 0.6439 0.5208 0.8814 0.459 Uiso 1 1 calc R . .
H10E H 0.7001 0.6063 0.9044 0.459 Uiso 1 1 calc R . .
C11 C 0.8004(10) 0.5791(5) 1.0661(6) 0.187(5) Uani 1 1 d . . .
H11C H 0.8579 0.5547 1.1098 0.280 Uiso 1 1 calc R . .
H11D H 0.7435 0.5969 1.1005 0.280 Uiso 1 1 calc R . .
H11E H 0.8281 0.6256 1.0353 0.280 Uiso 1 1 calc R . .
C12 C 0.8423(13) 0.4993(6) 0.9379(11) 0.299(11) Uani 1 1 d . . .
H12C H 0.9018 0.4734 0.9778 0.449 Uiso 1 1 calc R . .
H12D H 0.8670 0.5490 0.9114 0.449 Uiso 1 1 calc R . .
H12E H 0.8143 0.4625 0.8871 0.449 Uiso 1 1 calc R . .
Cs1 Cs 0.23176(2) 0.14595(2) 0.97526(2) 0.06508(16) Uani 1 1 d . . .

loop_
_atom_site_aniso_label
_atom_site_aniso_U_11
_atom_site_aniso_U_22
_atom_site_aniso_U_33
_atom_site_aniso_U_23
_atom_site_aniso_U_13
_atom_site_aniso_U_12
O1E 0.210(6) 0.108(4) 0.150(6) -0.039(4) 0.116(5) -0.056(4)
O2E 0.108(4) 0.117(5) 0.220(7) 0.075(5) 0.069(4) 0.030(4)
O3E 0.144(5) 0.168(6) 0.076(4) 0.019(4) -0.001(3) -0.048(5)
O4E 0.204(7) 0.097(4) 0.186(7) -0.032(4) 0.127(6) -0.012(4)
O5E 0.086(4) 0.127(6) 0.304(11) 0.084(6) 0.033(5) 0.014(4)
O6E 0.200(8) 0.169(7) 0.109(5) 0.033(5) -0.042(4) -0.103(6)
C1E 0.39(3) 0.121(13) 0.46(4) -0.14(2) 0.35(3) -0.084(17)
C2E 0.151(10) 0.081(8) 0.57(4) -0.012(18) 0.22(2) 0.025(7)
C3E 0.111(8) 0.231(18) 0.42(3) 0.23(2) 0.095(13) 0.068(10)
C4E 0.090(6) 0.34(2) 0.116(8) 0.125(12) -0.038(5) -0.039(10)
C5E 0.32(2) 0.26(2) 0.102(9) -0.052(10) 0.001(12) -0.13(2)
C6E 0.42(3) 0.137(10) 0.135(11) -0.080(9) 0.160(17) -0.099(16)
C7E 0.194(14) 0.080(7) 0.46(3) -0.004(13) 0.239(18) 0.020(9)
C8E 0.117(10) 0.156(13) 0.54(4) 0.15(2) 0.096(16) 0.059(10)
C9E 0.122(9) 0.28(2) 0.31(2) 0.17(2) -0.050(11) 0.019(14)
C10E 0.138(10) 0.26(2) 0.288(18) 0.135(19) -0.113(11) -0.093(15)
C11E 0.34(3) 0.231(18) 0.101(10) 0.020(11) -0.082(13) -0.15(2)
C12E 0.46(3) 0.136(11) 0.112(11) -0.039(9) 0.126(16) -0.142(19)
O1 0.114(3) 0.124(4) 0.068(3) -0.011(3) 0.015(2) -0.072(3)
O2 0.137(4) 0.236(6) 0.041(3) -0.009(3) -0.004(2) -0.125(4)
O3 0.346(10) 0.072(3) 0.064(3) 0.012(3) -0.042(4) 0.027(5)
O4 0.080(3) 0.232(7) 0.061(3) 0.004(4) -0.025(2) 0.008(4)
C1 0.060(3) 0.060(3) 0.037(3) -0.005(3) 0.002(2) -0.017(3)
C2 0.050(3) 0.067(3) 0.035(3) 0.001(3) -0.006(2) -0.007(3)
C3 0.045(2) 0.054(3) 0.048(3) -0.007(3) 0.010(2) -0.001(3)
C4 0.034(2) 0.065(4) 0.050(3) -0.021(3) -0.009(2) 0.001(2)
C5 0.064(3) 0.051(4) 0.038(3) -0.005(3) -0.002(2) 0.021(3)
C6 0.094(4) 0.043(3) 0.043(3) 0.000(3) 0.005(3) -0.006(3)
C7 0.088(4) 0.107(5) 0.050(4) -0.011(4) 0.008(3) -0.048(4)
C8 0.107(5) 0.106(6) 0.037(4) -0.017(4) 0.000(4) 0.037(5)
C9 0.087(4) 0.058(4) 0.078(4) -0.007(3) 0.014(3) -0.026(3)
C10 0.266(14) 0.164(10) 0.43(2) 0.211(14) -0.148(16) -0.089(11)
C11 0.352(14) 0.093(6) 0.117(7) -0.017(5) 0.041(8) -0.106(8)
C12 0.47(2) 0.117(8) 0.40(2) -0.025(10) 0.38(2) -0.089(12)
Cs1 0.0580(2) 0.0723(3) 0.0667(3) -0.0015(2) 0.01490(15) -0.01183(18)

loop_
_atom_type_symbol
_atom_type_description
_atom_type_scat_dispersion_real
_atom_type_scat_dispersion_imag
_atom_type_scat_source
C C 0.0033 0.0016 'International Tables Vol C Tables 4.2.6.8 and 6.1.1.4'
H H 0.0000 0.0000 'International Tables Vol C Tables 4.2.6.8 and 6.1.1.4'
O O 0.0106 0.0060 'International Tables Vol C Tables 4.2.6.8 and 6.1.1.4'
Cs Cs -0.3680 2.1192 'International Tables Vol C Tables 4.2.6.8 and 6.1.1.4'

loop_
_geom_angle_atom_site_label_1
_geom_angle_atom_site_label_2
_geom_angle_atom_site_label_3
_geom_angle
_geom_angle_site_symmetry_1
_geom_angle_site_symmetry_3
_geom_angle_publ_flag
C1E O1E C12E 112.2(11) . . ?
C1E O1E Cs1 99.9(8) . . ?
C12E O1E Cs1 101.4(7) . . ?
C3E O2E C2E 111.8(12) . . ?
C3E O2E Cs1 126.2(10) . . ?
C2E O2E Cs1 117.7(10) . . ?
C5E O3E C4E 115.0(10) . . ?
C5E O3E Cs1 101.2(7) . . ?
C4E O3E Cs1 101.2(5) . . ?
C6E O4E C7E 112.3(10) . . ?
C6E O4E Cs1 119.2(8) . . ?
C7E O4E Cs1 121.9(9) . . ?
C8E O5E C9E 111.9(12) . . ?
C8E O5E Cs1 107.4(7) . . ?
C9E O5E Cs1 106.9(9) . . ?
C11E O6E C10E 112.3(11) . . ?
C11E O6E Cs1 121.4(10) . . ?
C10E O6E Cs1 118.9(10) . . ?
O1E C1E C2E 106.9(14) . . ?
O1E C1E Cs1 59.1(7) . . ?
C2E C1E Cs1 89.2(10) . . ?
C1E C2E O2E 111.5(15) . . ?
O2E C3E C4E 105.1(10) . . ?
O3E C4E C3E 110.1(9) . . ?
O3E C4E Cs1 56.4(3) . . ?
C3E C4E Cs1 85.7(8) . . ?
O3E C5E C6E 108.4(12) . . ?
O3E C5E Cs1 57.7(5) . . ?
C6E C5E Cs1 87.2(9) . . ?
O4E C6E C5E 109.3(11) . . ?
O4E C7E C8E 111.7(13) . . ?
O5E C8E C7E 105.5(15) . . ?
O5E C8E Cs1 52.7(6) . . ?
C7E C8E Cs1 85.9(8) . . ?
O5E C9E C10E 113.0(13) . . ?
O5E C9E Cs1 52.7(7) . . ?
C10E C9E Cs1 86.3(10) . . ?
O6E C10E C9E 109.6(15) . . ?
O6E C11E C12E 109.3(15) . . ?
O1E C12E C11E 109.4(12) . . ?
O1E C12E Cs1 56.6(5) . . ?
C11E C12E Cs1 87.8(11) . . ?
C7 O1 Cs1 132.4(4) . . ?
C8 O3 Cs1 84.7(4) . 4_666 ?
C8 O4 Cs1 84.6(4) . 4_666 ?
C6 C1 C2 119.0(4) . . ?
C6 C1 C7 119.3(5) . . ?
C2 C1 C7 121.7(5) . . ?
C1 C2 C3 122.0(4) . . ?
C2 C3 C4 115.9(5) . . ?
C2 C3 C9 121.6(4) . . ?
C4 C3 C9 122.5(4) . . ?
C5 C4 C3 123.6(4) . . ?
C4 C5 C6 118.8(4) . . ?
C4 C5 C8 120.0(6) . . ?
C6 C5 C8 121.2(6) . . ?
C5 C6 C1 120.7(5) . . ?
O1 C7 O2 125.4(5) . . ?
O1 C7 C1 121.1(5) . . ?
O2 C7 C1 113.5(5) . . ?
O3 C8 O4 126.9(7) . . ?
O3 C8 C5 116.7(7) . . ?
O4 C8 C5 116.2(7) . . ?
O3 C8 Cs1 74.7(4) . 4_666 ?
O4 C8 Cs1 74.5(3) . 4_666 ?
C5 C8 Cs1 121.8(3) . 4_666 ?
C10 C9 C12 106.9(10) . . ?
C10 C9 C11 107.0(9) . . ?
C12 C9 C11 108.0(8) . . ?
C10 C9 C3 112.4(6) . . ?
C12 C9 C3 108.9(6) . . ?
C11 C9 C3 113.4(5) . . ?
O2E Cs1 O1 78.22(15) . . ?
O2E Cs1 O4E 106.6(2) . . ?
O1 Cs1 O4E 94.12(17) . . ?
O2E Cs1 O6E 103.5(2) . . ?
O1 Cs1 O6E 159.8(2) . . ?
O4E Cs1 O6E 104.4(3) . . ?
O2E Cs1 O5E 123.88(16) . . ?
O1 Cs1 O5E 141.1(2) . . ?
O4E Cs1 O5E 51.2(3) . . ?
O6E Cs1 O5E 54.3(3) . . ?
O2E Cs1 O3E 53.2(2) . . ?
O1 Cs1 O3E 75.48(13) . . ?
O4E Cs1 O3E 54.2(2) . . ?
O6E Cs1 O3E 121.99(15) . . ?
O5E Cs1 O3E 92.6(2) . . ?
O2E Cs1 O1E 52.6(2) . . ?
O1 Cs1 O1E 119.38(19) . . ?
O4E Cs1 O1E 129.16(14) . . ?
O6E Cs1 O1E 53.3(3) . . ?
O5E Cs1 O1E 98.3(2) . . ?
O3E Cs1 O1E 96.0(2) . . ?
O2E Cs1 O4 90.69(17) . 4_565 ?
O1 Cs1 O4 65.48(11) . 4_565 ?
O4E Cs1 O4 150.34(15) . 4_565 ?
O6E Cs1 O4 94.31(19) . 4_565 ?
O5E Cs1 O4 135.7(2) . 4_565 ?
O3E Cs1 O4 131.76(15) . 4_565 ?
O1E Cs1 O4 80.49(15) . 4_565 ?
O2E Cs1 O3 128.41(19) . 4_565 ?
O1 Cs1 O3 72.98(15) . 4_565 ?
O4E Cs1 O3 117.18(19) . 4_565 ?
O6E Cs1 O3 91.17(15) . 4_565 ?
O5E Cs1 O3 105.0(2) . 4_565 ?
O3E Cs1 O3 146.51(14) . 4_565 ?
O1E Cs1 O3 109.09(16) . 4_565 ?
O4 Cs1 O3 38.42(17) 4_565 4_565 ?
O2E Cs1 C8 111.1(2) . 4_565 ?
O1 Cs1 C8 75.91(13) . 4_565 ?
O4E Cs1 C8 137.8(2) . 4_565 ?
O6E Cs1 C8 84.87(17) . 4_565 ?
O5E Cs1 C8 115.9(2) . 4_565 ?
O3E Cs1 C8 149.82(16) . 4_565 ?
O1E Cs1 C8 89.74(18) . 4_565 ?
O4 Cs1 C8 20.95(14) 4_565 4_565 ?
O3 Cs1 C8 20.58(15) 4_565 4_565 ?
O2E Cs1 C1E 40.4(5) . . ?
O1 Cs1 C1E 98.5(4) . . ?
O4E Cs1 C1E 139.3(3) . . ?
O6E Cs1 C1E 72.6(5) . . ?
O5E Cs1 C1E 119.1(4) . . ?
O3E Cs1 C1E 91.9(5) . . ?
O1E Cs1 C1E 20.9(4) . . ?
O4 Cs1 C1E 68.1(3) 4_565 . ?
O3 Cs1 C1E 103.5(3) 4_565 . ?
C8 Cs1 C1E 82.9(4) 4_565 . ?
O2E Cs1 C5E 72.4(4) . . ?
O1 Cs1 C5E 68.0(3) . . ?
O4E Cs1 C5E 39.7(4) . . ?
O6E Cs1 C5E 132.0(3) . . ?
O5E Cs1 C5E 87.5(4) . . ?
O3E Cs1 C5E 21.1(3) . . ?
O1E Cs1 C5E 117.0(3) . . ?
O4 Cs1 C5E 132.8(3) 4_565 . ?
O3 Cs1 C5E 129.8(3) 4_565 . ?
C8 Cs1 C5E 142.4(3) 4_565 . ?
C1E Cs1 C5E 112.2(6) . . ?

loop_
_geom_bond_atom_site_label_1
_geom_bond_atom_site_label_2
_geom_bond_distance
_geom_bond_site_symmetry_2
_geom_bond_publ_flag
O1E C1E 1.34(2) . ?
O1E C12E 1.443(19) . ?
O1E Cs1 3.215(6) . ?
O2E C3E 1.28(2) . ?
O2E C2E 1.458(18) . ?
O2E Cs1 3.047(6) . ?
O3E C5E 1.361(16) . ?
O3E C4E 1.460(13) . ?
O3E Cs1 3.192(5) . ?
O4E C6E 1.381(17) . ?
O4E C7E 1.389(14) . ?
O4E Cs1 3.079(6) . ?
O5E C8E 1.36(2) . ?
O5E C9E 1.387(18) . ?
O5E Cs1 3.179(6) . ?
O6E C11E 1.38(2) . ?
O6E C10E 1.424(19) . ?
O6E Cs1 3.107(6) . ?
C1E C2E 1.44(3) . ?
C1E Cs1 3.688(16) . ?
C3E C4E 1.51(2) . ?
C4E Cs1 3.759(8) . ?
C5E C6E 1.53(2) . ?
C5E Cs1 3.705(13) . ?
C7E C8E 1.48(2) . ?
C8E Cs1 3.814(15) . ?
C9E C10E 1.44(2) . ?
C9E Cs1 3.821(15) . ?
C11E C12E 1.48(2) . ?
C12E Cs1 3.775(14) . ?
O1 C7 1.206(6) . ?
O1 Cs1 3.051(4) . ?
O2 C7 1.303(7) . ?
O3 C8 1.200(9) . ?
O3 Cs1 3.293(6) 4_666 ?
O4 C8 1.221(8) . ?
O4 Cs1 3.289(5) 4_666 ?
C1 C6 1.382(6) . ?
C1 C2 1.382(7) . ?
C1 C7 1.497(7) . ?
C2 C3 1.386(6) . ?
C3 C4 1.385(6) . ?
C3 C9 1.521(7) . ?
C4 C5 1.362(7) . ?
C5 C6 1.364(7) . ?
C5 C8 1.561(8) . ?
C8 Cs1 3.398(6) 4_666 ?
C9 C10 1.434(11) . ?
C9 C12 1.445(11) . ?
C9 C11 1.458(9) . ?
Cs1 O4 3.289(5) 4_565 ?
Cs1 O3 3.293(6) 4_565 ?
Cs1 C8 3.398(6) 4_565 ?
